data_4316284
loop_
_publ_author_name
'Hijazi, Ismail'
'Roisnel, Thierry'
'Even-Hernandez, Pascale'
'Geneste, Florence'
'Cador, Olivier'
'Guizouarn, Thierry'
'Boitrel, Bernard'

_publ_section_title
;
 Structural Characterization of Zinc and Iron (II/III) Complexes of a
 Porphyrin Bearing Two Built-in Nitrogen Bases. An Example of High-Spin
 Diaqua-Iron(III) Bromo Complex
;
_journal_coden_ASTM INOCAJ
_journal_issue 16
_journal_name_full 'Inorganic Chemistry'
_journal_page_first 7536
_journal_page_last 7544
_journal_paper_doi 10.1021/ic1009384
_journal_volume 49
_journal_year 2010
_chemical_absolute_configuration ad
_chemical_compound_source 'synthesis as described'
_chemical_formula_moiety 'C88 H64 Br2 Fe N12 O6'
_chemical_formula_sum 'C88 H64 Br2 Fe N12 O6'
_chemical_formula_weight 1601.18
_space_group_IT_number 43
_symmetry_cell_setting orthorhombic
_symmetry_Int_Tables_number 43
_symmetry_space_group_name_Hall 'F 2 -2d'
_symmetry_space_group_name_H-M 'F d d 2'
_atom_sites_solution_hydrogens geom
_atom_sites_solution_primary direct
_atom_sites_solution_secondary difmap
_audit_conform_dict_location ftp://ftp.iucr.org/pub/cif_core.dic
_audit_conform_dict_name cif_core.dic
_audit_conform_dict_version 2.3
_audit_creation_date 2009-10-19T17:30:10-00:00
_audit_creation_method 'WinGX routine CIF_UPDATE'
_cell_angle_alpha 90
_cell_angle_beta 90
_cell_angle_gamma 90
_cell_formula_units_Z 8
_cell_length_a 12.7796(5)
_cell_length_b 27.5987(9)
_cell_length_c 49.8342(17)
_cell_measurement_reflns_used 4112
_cell_measurement_temperature 150(2)
_cell_measurement_theta_max 20.39
_cell_measurement_theta_min 2.69
_cell_measurement_wavelength 0.71073
_cell_volume 17576.5(11)
_computing_cell_refinement 'Bruker SMART'
_computing_data_collection 'Bruker SAINT'
_computing_data_reduction 'Bruker SAINT'
_computing_molecular_graphics 'Ortep-3 for Windows (Farrugia, 1997)'
_computing_publication_material 'WinGX publication routines (Farrugia, 1999)'
_computing_structure_refinement 'SHELXL-97 (Sheldrick, 1997)'
_computing_structure_solution 'SIR97 (Altomare et al., 1999)'
_diffrn_ambient_temperature 150(2)
_diffrn_detector 'CCD plate'
_diffrn_measured_fraction_theta_full 0.998
_diffrn_measured_fraction_theta_max 0.998
_diffrn_measurement_device_type 'APEXII, Bruker-AXS'
_diffrn_measurement_method 'CCD rotation images, thin slices'
_diffrn_radiation_monochromator graphite
_diffrn_radiation_probe x-ray
_diffrn_radiation_type MoK\a
_diffrn_radiation_wavelength 0.71073
_diffrn_reflns_av_R_equivalents 0.0895
_diffrn_reflns_av_unetI/netI 0.1354
_diffrn_reflns_limit_h_max 16
_diffrn_reflns_limit_h_min -16
_diffrn_reflns_limit_k_max 35
_diffrn_reflns_limit_k_min -35
_diffrn_reflns_limit_l_max 64
_diffrn_reflns_limit_l_min -61
_diffrn_reflns_number 36158
_diffrn_reflns_theta_full 27.48
_diffrn_reflns_theta_max 27.48
_diffrn_reflns_theta_min 2.95
_exptl_absorpt_coefficient_mu 1.137
_exptl_absorpt_correction_T_max 0.913
_exptl_absorpt_correction_T_min 0.692
_exptl_absorpt_correction_type multi-scan
_exptl_absorpt_process_details
;
  [Sheldrick, G.M. (2002). SADABS Bruker AXS Inc., Madison, Wisconsin, USA]
;
_exptl_crystal_colour black
_exptl_crystal_density_diffrn 1.21
_exptl_crystal_density_method 'not measured'
_exptl_crystal_description prism
_exptl_crystal_F_000 6560
_exptl_crystal_size_max 0.14
_exptl_crystal_size_mid 0.12
_exptl_crystal_size_min 0.08
_platon_squeeze_details
;
;
_refine_diff_density_max 0.66
_refine_diff_density_min -0.598
_refine_diff_density_rms 0.105
_refine_ls_abs_structure_details 'Flack H D (1983), Acta Cryst. A39, 876-881'
_refine_ls_abs_structure_Flack 0.131(15)
_refine_ls_extinction_method none
_refine_ls_goodness_of_fit_ref 0.949
_refine_ls_hydrogen_treatment constr
_refine_ls_matrix_type full
_refine_ls_number_parameters 494
_refine_ls_number_reflns 9996
_refine_ls_number_restraints 1
_refine_ls_restrained_S_all 0.949
_refine_ls_R_factor_all 0.1422
_refine_ls_R_factor_gt 0.0792
_refine_ls_shift/su_max 0.021
_refine_ls_shift/su_mean 0.002
_refine_ls_structure_factor_coef Fsqd
_refine_ls_weighting_details 'calc w=1/[\s^2^(Fo^2^)+(0.1249P)^2^+0.0000P] where P=(Fo^2^+2Fc^2^)/3'
_refine_ls_weighting_scheme calc
_refine_ls_wR_factor_gt 0.2004
_refine_ls_wR_factor_ref 0.2249
_reflns_number_gt 5245
_reflns_number_total 9996
_reflns_threshold_expression >2sigma(I)
_cod_data_source_file ic1009384_si_003.cif
_cod_data_source_block sq
_cod_database_code 4316284

loop_
_symmetry_equiv_pos_as_xyz
'x, y, z'
'-x, -y, z'
'-x+1/4, y+1/4, z+1/4'
'x+1/4, -y+1/4, z+1/4'
'x, y+1/2, z+1/2'
'-x, -y+1/2, z+1/2'
'-x+1/4, y+3/4, z+3/4'
'x+1/4, -y+3/4, z+3/4'
'x+1/2, y, z+1/2'
'-x+1/2, -y, z+1/2'
'-x+3/4, y+1/4, z+3/4'
'x+3/4, -y+1/4, z+3/4'
'x+1/2, y+1/2, z'
'-x+1/2, -y+1/2, z'
'-x+3/4, y+3/4, z+1/4'
'x+3/4, -y+3/4, z+1/4'

loop_
_atom_site_label
_atom_site_type_symbol
_atom_site_fract_x
_atom_site_fract_y
_atom_site_fract_z
_atom_site_U_iso_or_equiv
_atom_site_adp_type
_atom_site_occupancy
_atom_site_symmetry_multiplicity
_atom_site_calc_flag
_atom_site_refinement_flags
_atom_site_disorder_assembly
_atom_site_disorder_group
Fe1 Fe 0.5 0 0.19357(3) 0.0310(3) Uani 1 2 d S . .
O1 O 0.6282(4) 0.04695(19) 0.19214(11) 0.0444(12) Uani 1 1 d . . .
N1 N 0.5 0 0.15144(19) 0.045(2) Uani 1 2 d S . .
N2 N 0.5971(4) -0.0596(2) 0.19390(12) 0.0369(14) Uani 1 1 d . . .
N3 N 0.5 0 0.23388(17) 0.0316(19) Uani 1 2 d S . .
C1 C 0.5385(8) -0.0148(4) 0.10892(17) 0.056(2) Uani 1 1 d . . .
H1 H 0.5749 -0.0263 0.0936 0.067 Uiso 1 1 calc R . .
C2 C 0.5595(6) -0.0273(3) 0.13580(15) 0.0390(19) Uani 1 1 d . . .
C3 C 0.6286(6) -0.0662(3) 0.14512(16) 0.049(2) Uani 1 1 d . . .
C4 C 0.6411(6) -0.0795(3) 0.17089(15) 0.0372(18) Uani 1 1 d . . .
C5 C 0.7124(6) -0.1186(3) 0.17990(16) 0.0377(18) Uani 1 1 d . . .
H5 H 0.7561 -0.1381 0.1689 0.045 Uiso 1 1 calc R . .
C6 C 0.7031(6) -0.1207(3) 0.20649(19) 0.0433(18) Uani 1 1 d . . .
H6 H 0.7361 -0.144 0.2177 0.052 Uiso 1 1 calc R . .
C7 C 0.6363(6) -0.0829(2) 0.21560(15) 0.0352(18) Uani 1 1 d . . .
C8 C 0.6168(7) -0.0706(3) 0.24245(16) 0.045(2) Uani 1 1 d . . .
C9 C 0.5537(6) -0.0318(2) 0.25086(13) 0.0312(15) Uani 1 1 d . . .
C10 C 0.5292(6) -0.0200(3) 0.27836(16) 0.0406(19) Uani 1 1 d . . .
H10 H 0.551 -0.0376 0.2938 0.049 Uiso 1 1 calc R . .
C21 C 0.6931(7) -0.0903(3) 0.12375(16) 0.049(2) Uani 1 1 d . . .
C22 C 0.6691(8) -0.1338(4) 0.11362(18) 0.069(3) Uani 1 1 d . . .
H22 H 0.6059 -0.149 0.1191 0.082 Uiso 1 1 calc R . .
C23 C 0.7333(9) -0.1579(4) 0.0952(2) 0.086(4) Uani 1 1 d . . .
H23 H 0.7107 -0.187 0.0869 0.103 Uiso 1 1 calc R . .
C24 C 0.8317(8) -0.1382(4) 0.0893(2) 0.078(3) Uani 1 1 d . . .
H24 H 0.8809 -0.1557 0.0788 0.094 Uiso 1 1 calc R . .
C25 C 0.8554(8) -0.0925(4) 0.0992(2) 0.076(3) Uani 1 1 d . . .
H25 H 0.9183 -0.0775 0.0934 0.092 Uiso 1 1 calc R . .
C26 C 0.7916(6) -0.0678(3) 0.11710(16) 0.046(2) Uani 1 1 d . . .
N27 N 0.8210(6) -0.0254(3) 0.12816(15) 0.057(2) Uani 1 1 d . . .
H27 H 0.8294 -0.0236 0.1457 0.068 Uiso 1 1 calc R . .
C28 C 0.8379(9) 0.0147(5) 0.1128(2) 0.075(3) Uani 1 1 d . . .
O29 O 0.8315(9) 0.0143(3) 0.08823(16) 0.119(4) Uani 1 1 d . . .
C30 C 0.8687(8) 0.0634(4) 0.1269(2) 0.063(3) Uani 1 1 d . . .
C31 C 0.8435(10) 0.1025(4) 0.1131(2) 0.080(3) Uani 1 1 d . . .
H31 H 0.8054 0.0997 0.0968 0.096 Uiso 1 1 calc R . .
C32 C 0.8745(12) 0.1493(5) 0.1231(2) 0.093(4) Uani 1 1 d . . .
H32 H 0.8595 0.1781 0.1134 0.111 Uiso 1 1 calc R . .
C33 C 0.9261(8) 0.1504(4) 0.1469(2) 0.066(3) Uani 1 1 d . . .
H33 H 0.9474 0.1807 0.1541 0.08 Uiso 1 1 calc R . .
C34 C 0.9479(7) 0.1082(3) 0.16071(18) 0.051(2) Uani 1 1 d . . .
C35 C 0.9222(7) 0.0638(4) 0.1509(2) 0.062(3) Uani 1 1 d . . .
H35 H 0.9399 0.0348 0.1601 0.074 Uiso 1 1 calc R . .
C36 C 1.0043(7) 0.1099(3) 0.18792(19) 0.054(3) Uani 1 1 d . . .
H36A H 1.0549 0.0828 0.1886 0.065 Uiso 1 1 calc R . .
H36B H 1.0451 0.1404 0.1888 0.065 Uiso 1 1 calc R . .
N37 N 0.9357(5) 0.1070(2) 0.21260(15) 0.0480(18) Uani 1 1 d . . .
C38 C 0.8437(7) 0.1414(3) 0.2106(2) 0.063(2) Uani 1 1 d . . .
H38A H 0.7977 0.1301 0.1958 0.075 Uiso 1 1 calc R . .
H38B H 0.8705 0.1737 0.2054 0.075 Uiso 1 1 calc R . .
C39 C 0.7767(8) 0.1473(3) 0.2360(2) 0.064(3) Uani 1 1 d . . .
C40 C 0.7796(10) 0.1910(4) 0.2483(2) 0.079(3) Uani 1 1 d . . .
H40 H 0.8242 0.2149 0.2408 0.095 Uiso 1 1 calc R . .
N41 N 0.7240(9) 0.2035(4) 0.2706(2) 0.102(4) Uani 1 1 d . . .
C42 C 0.6533(10) 0.1663(5) 0.2792(3) 0.093(4) Uani 1 1 d . . .
H42 H 0.6084 0.172 0.294 0.111 Uiso 1 1 calc R . .
C43 C 0.6496(9) 0.1234(4) 0.2664(3) 0.090(4) Uani 1 1 d . . .
H43 H 0.6031 0.0994 0.273 0.108 Uiso 1 1 calc R . .
C44 C 0.7103(10) 0.1124(4) 0.2441(2) 0.078(3) Uani 1 1 d . . .
H44 H 0.7052 0.0822 0.2351 0.094 Uiso 1 1 calc R . .
C45 C 1.0038(7) 0.1122(3) 0.23804(19) 0.054(2) Uani 1 1 d . . .
H45A H 1.0668 0.0916 0.236 0.065 Uiso 1 1 calc R . .
H45B H 1.0276 0.1463 0.2395 0.065 Uiso 1 1 calc R . .
C46 C 0.9495(7) 0.0987(3) 0.2634(2) 0.057(2) Uani 1 1 d . . .
C47 C 0.9359(8) 0.1342(4) 0.2838(2) 0.070(3) Uani 1 1 d . . .
H47 H 0.9618 0.1661 0.2811 0.084 Uiso 1 1 calc R . .
C48 C 0.8874(9) 0.1233(4) 0.3069(2) 0.072(3) Uani 1 1 d . . .
H48 H 0.881 0.1473 0.3204 0.086 Uiso 1 1 calc R . .
C49 C 0.8446(8) 0.0757(4) 0.3113(2) 0.069(3) Uani 1 1 d . . .
H49 H 0.8071 0.0681 0.3272 0.083 Uiso 1 1 calc R . .
C50 C 0.8602(7) 0.0421(4) 0.29178(18) 0.056(2) Uani 1 1 d . . .
C51 C 0.9136(6) 0.0535(3) 0.26811(17) 0.047(2) Uani 1 1 d . . .
H51 H 0.9248 0.0289 0.2551 0.057 Uiso 1 1 calc R . .
C52 C 0.8184(10) -0.0112(6) 0.2979(2) 0.082(4) Uani 1 1 d . . .
O53 O 0.8058(8) -0.0230(3) 0.32046(14) 0.096(3) Uani 1 1 d . . .
N54 N 0.7935(6) -0.0373(3) 0.27593(14) 0.0511(19) Uani 1 1 d . . .
H54 H 0.8026 -0.0244 0.2599 0.061 Uiso 1 1 calc R . .
C55 C 0.7528(7) -0.0855(3) 0.27795(16) 0.048(2) Uani 1 1 d . . .
C56 C 0.8082(7) -0.1161(3) 0.29501(16) 0.049(2) Uani 1 1 d . . .
H56 H 0.8647 -0.104 0.3054 0.059 Uiso 1 1 calc R . .
C57 C 0.7783(8) -0.1665(4) 0.29658(17) 0.064(3) Uani 1 1 d . . .
H57 H 0.8167 -0.1889 0.3072 0.076 Uiso 1 1 calc R . .
C58 C 0.6935(8) -0.1805(3) 0.28231(19) 0.055(2) Uani 1 1 d . . .
H58 H 0.6701 -0.213 0.2842 0.066 Uiso 1 1 calc R . .
C59 C 0.6378(7) -0.1499(3) 0.26490(18) 0.047(2) Uani 1 1 d . . .
H59 H 0.5807 -0.1618 0.2546 0.056 Uiso 1 1 calc R . .
C60 C 0.6690(6) -0.1009(2) 0.26306(15) 0.0348(17) Uani 1 1 d . . .
Br2 Br 0.84235(6) -0.00319(3) 0.206741(17) 0.0490(3) Uani 1 1 d . . .

loop_
_atom_site_aniso_label
_atom_site_aniso_U_11
_atom_site_aniso_U_22
_atom_site_aniso_U_33
_atom_site_aniso_U_23
_atom_site_aniso_U_13
_atom_site_aniso_U_12
Fe1 0.0327(7) 0.0369(8) 0.0233(6) 0 0 -0.0023(6)
O1 0.036(3) 0.050(3) 0.047(3) 0.005(3) -0.002(2) -0.012(2)
N1 0.040(5) 0.060(6) 0.034(5) 0 0 0.001(5)
N2 0.036(3) 0.048(4) 0.027(3) -0.001(3) 0.010(3) -0.002(3)
N3 0.033(5) 0.032(4) 0.030(5) 0 0 -0.001(4)
C1 0.073(7) 0.068(7) 0.028(4) -0.007(4) 0.007(4) -0.012(5)
C2 0.032(4) 0.059(5) 0.026(4) -0.010(4) 0.006(3) -0.010(4)
C3 0.043(5) 0.065(6) 0.039(5) -0.017(4) 0.012(4) -0.011(4)
C4 0.044(4) 0.036(4) 0.032(4) -0.008(3) 0.005(3) 0.002(3)
C5 0.036(4) 0.037(4) 0.039(5) -0.011(4) 0.003(3) 0.002(3)
C6 0.040(4) 0.038(4) 0.052(5) 0.003(4) -0.015(4) -0.008(3)
C7 0.037(4) 0.028(4) 0.041(5) -0.006(3) 0.019(3) 0.006(3)
C8 0.056(5) 0.041(4) 0.038(5) 0.011(4) -0.010(4) -0.015(4)
C9 0.037(4) 0.026(3) 0.030(4) 0.007(3) -0.003(3) 0.006(3)
C10 0.048(5) 0.050(5) 0.024(4) 0.006(4) 0.003(4) 0.004(4)
C21 0.055(5) 0.053(5) 0.040(5) -0.001(4) 0.006(4) -0.020(4)
C22 0.058(6) 0.105(8) 0.043(5) -0.033(5) 0.021(4) -0.028(5)
C23 0.085(8) 0.088(8) 0.084(8) -0.054(7) 0.028(6) -0.018(6)
C24 0.080(7) 0.086(7) 0.069(7) -0.041(6) 0.045(6) -0.023(6)
C25 0.055(6) 0.115(9) 0.060(6) -0.016(6) 0.035(5) -0.024(6)
C26 0.036(4) 0.065(6) 0.037(4) -0.001(4) 0.008(4) 0.000(4)
N27 0.065(5) 0.073(5) 0.033(4) -0.022(4) 0.022(4) -0.033(4)
C28 0.083(8) 0.116(9) 0.025(5) -0.009(6) 0.006(5) -0.010(6)
O29 0.200(11) 0.108(6) 0.049(5) -0.001(4) 0.021(6) -0.054(6)
C30 0.073(7) 0.070(6) 0.047(6) 0.009(5) 0.023(5) -0.004(5)
C31 0.097(9) 0.076(8) 0.066(7) -0.007(6) 0.003(6) -0.002(6)
C32 0.142(11) 0.083(8) 0.054(7) 0.016(6) 0.023(7) -0.002(8)
C33 0.086(8) 0.049(6) 0.064(7) 0.009(5) 0.023(6) 0.010(5)
C34 0.050(5) 0.047(5) 0.055(6) 0.001(4) 0.012(4) -0.016(4)
C35 0.059(6) 0.074(7) 0.052(6) -0.005(5) 0.035(5) -0.011(5)
C36 0.046(5) 0.049(5) 0.068(7) 0.008(5) 0.016(5) 0.000(4)
N37 0.036(4) 0.038(3) 0.070(5) -0.003(3) -0.017(3) 0.001(3)
C38 0.065(5) 0.056(5) 0.068(7) -0.005(5) -0.010(5) 0.009(5)
C39 0.061(6) 0.043(5) 0.087(7) 0.005(5) -0.031(5) -0.005(4)
C40 0.098(8) 0.065(7) 0.075(7) 0.013(6) 0.021(6) 0.034(6)
N41 0.114(9) 0.114(8) 0.077(7) 0.022(6) 0.045(6) 0.041(7)
C42 0.088(9) 0.100(10) 0.089(9) 0.024(8) 0.024(7) 0.031(7)
C43 0.054(7) 0.069(7) 0.147(13) -0.007(8) -0.001(8) 0.006(6)
C44 0.088(8) 0.067(7) 0.079(8) 0.019(6) 0.004(7) -0.035(6)
C45 0.049(5) 0.051(5) 0.063(6) -0.010(5) -0.012(5) -0.017(4)
C46 0.043(5) 0.059(6) 0.069(6) -0.006(5) -0.022(5) 0.001(4)
C47 0.062(7) 0.063(6) 0.086(8) -0.008(6) -0.029(6) -0.003(5)
C48 0.079(7) 0.076(7) 0.061(7) -0.036(6) -0.015(6) 0.005(6)
C49 0.064(6) 0.091(8) 0.052(6) -0.008(6) -0.013(5) 0.022(6)
C50 0.064(6) 0.064(6) 0.040(5) -0.004(5) -0.032(5) -0.006(5)
C51 0.055(5) 0.043(5) 0.043(5) -0.002(4) -0.006(4) 0.006(4)
C52 0.076(8) 0.146(12) 0.024(5) 0.005(6) -0.022(5) -0.014(7)
O53 0.167(8) 0.089(5) 0.034(4) 0.016(4) 0.000(5) -0.018(6)
N54 0.055(4) 0.064(5) 0.034(4) 0.001(3) -0.007(3) 0.017(4)
C55 0.049(5) 0.057(5) 0.036(4) 0.015(4) 0.014(4) 0.008(4)
C56 0.065(6) 0.047(5) 0.034(4) 0.005(4) 0.012(4) 0.020(4)
C57 0.074(7) 0.085(7) 0.031(5) 0.012(5) 0.023(5) 0.032(6)
C58 0.072(6) 0.029(4) 0.063(6) 0.006(4) 0.023(5) 0.006(4)
C59 0.051(5) 0.036(4) 0.055(5) 0.003(4) 0.022(4) 0.022(4)
C60 0.046(5) 0.028(4) 0.031(4) 0.007(3) -0.004(3) -0.001(3)
Br2 0.0365(4) 0.0518(5) 0.0587(5) 0.0027(4) 0.0020(4) -0.0060(4)

loop_
_atom_type_symbol
_atom_type_description
_atom_type_scat_dispersion_real
_atom_type_scat_dispersion_imag
_atom_type_scat_source
C C 0.0033 0.0016 'International Tables Vol C Tables 4.2.6.8 and 6.1.1.4'
H H 0 0 'International Tables Vol C Tables 4.2.6.8 and 6.1.1.4'
N N 0.0061 0.0033 'International Tables Vol C Tables 4.2.6.8 and 6.1.1.4'
O O 0.0106 0.006 'International Tables Vol C Tables 4.2.6.8 and 6.1.1.4'
Fe Fe 0.3463 0.8444 'International Tables Vol C Tables 4.2.6.8 and 6.1.1.4'
Br Br -0.2901 2.4595 'International Tables Vol C Tables 4.2.6.8 and 6.1.1.4'

loop_
_geom_angle_atom_site_label_1
_geom_angle_atom_site_label_2
_geom_angle_atom_site_label_3
_geom_angle
_geom_angle_site_symmetry_1
_geom_angle_site_symmetry_3
_geom_angle_publ_flag
N3 Fe1 N2 89.54(17) . . ?
N3 Fe1 N2 89.54(17) . 2_655 ?
N2 Fe1 N2 179.1(3) . 2_655 ?
N3 Fe1 O1 91.94(16) . . ?
N2 Fe1 O1 91.3(2) . . ?
N2 Fe1 O1 88.7(2) 2_655 . ?
N3 Fe1 O1 91.94(16) . 2_655 ?
N2 Fe1 O1 88.7(2) . 2_655 ?
N2 Fe1 O1 91.3(2) 2_655 2_655 ?
O1 Fe1 O1 176.1(3) . 2_655 ?
N3 Fe1 N1 180.0000(10) . . ?
N2 Fe1 N1 90.46(17) . . ?
N2 Fe1 N1 90.46(17) 2_655 . ?
O1 Fe1 N1 88.06(16) . . ?
O1 Fe1 N1 88.06(16) 2_655 . ?
C2 N1 C2 107.9(10) 2_655 . ?
C2 N1 Fe1 126.0(5) 2_655 . ?
C2 N1 Fe1 126.0(5) . . ?
C7 N2 C4 108.7(5) . . ?
C7 N2 Fe1 127.5(5) . . ?
C4 N2 Fe1 123.5(5) . . ?
C9 N3 C9 105.6(8) 2_655 . ?
C9 N3 Fe1 127.2(4) 2_655 . ?
C9 N3 Fe1 127.2(4) . . ?
C1 C1 C2 107.7(5) 2_655 . ?
C1 C1 H1 126.2 2_655 . ?
C2 C1 H1 126.2 . . ?
N1 C2 C1 108.1(8) . . ?
N1 C2 C3 125.2(7) . . ?
C1 C2 C3 126.6(7) . . ?
C4 C3 C2 125.1(7) . . ?
C4 C3 C21 119.4(8) . . ?
C2 C3 C21 115.5(7) . . ?
C3 C4 N2 129.1(7) . . ?
C3 C4 C5 124.2(7) . . ?
N2 C4 C5 106.7(6) . . ?
C6 C5 C4 106.2(7) . . ?
C6 C5 H5 126.9 . . ?
C4 C5 H5 126.9 . . ?
C5 C6 C7 109.8(7) . . ?
C5 C6 H6 125.1 . . ?
C7 C6 H6 125.1 . . ?
N2 C7 C8 125.5(6) . . ?
N2 C7 C6 108.4(6) . . ?
C8 C7 C6 126.1(8) . . ?
C7 C8 C9 124.8(7) . . ?
C7 C8 C60 116.4(7) . . ?
C9 C8 C60 118.8(7) . . ?
N3 C9 C8 125.4(6) . . ?
N3 C9 C10 109.0(6) . . ?
C8 C9 C10 125.5(6) . . ?
C10 C10 C9 108.0(4) 2_655 . ?
C10 C10 H10 126 2_655 . ?
C9 C10 H10 126 . . ?
C22 C21 C26 120.0(8) . . ?
C22 C21 C3 122.6(7) . . ?
C26 C21 C3 116.8(7) . . ?
C21 C22 C23 122.6(9) . . ?
C21 C22 H22 118.7 . . ?
C23 C22 H22 118.7 . . ?
C24 C23 C22 118.7(9) . . ?
C24 C23 H23 120.6 . . ?
C22 C23 H23 120.6 . . ?
C25 C24 C23 118.3(9) . . ?
C25 C24 H24 120.8 . . ?
C23 C24 H24 120.8 . . ?
C24 C25 C26 123.1(9) . . ?
C24 C25 H25 118.4 . . ?
C26 C25 H25 118.4 . . ?
N27 C26 C25 121.8(8) . . ?
N27 C26 C21 121.5(7) . . ?
C25 C26 C21 116.6(8) . . ?
C26 N27 C28 121.3(8) . . ?
C26 N27 H27 119.4 . . ?
C28 N27 H27 119.4 . . ?
O29 C28 N27 123.0(12) . . ?
O29 C28 C30 118.2(12) . . ?
N27 C28 C30 118.8(8) . . ?
C31 C30 C35 124.6(11) . . ?
C31 C30 C28 113.8(10) . . ?
C35 C30 C28 121.5(10) . . ?
C30 C31 C32 119.0(12) . . ?
C30 C31 H31 120.5 . . ?
C32 C31 H31 120.5 . . ?
C33 C32 C31 117.2(11) . . ?
C33 C32 H32 121.4 . . ?
C31 C32 H32 121.4 . . ?
C32 C33 C34 120.9(11) . . ?
C32 C33 H33 119.5 . . ?
C34 C33 H33 119.5 . . ?
C35 C34 C33 122.2(10) . . ?
C35 C34 C36 117.2(9) . . ?
C33 C34 C36 120.6(9) . . ?
C34 C35 C30 116.0(10) . . ?
C34 C35 H35 122 . . ?
C30 C35 H35 122 . . ?
N37 C36 C34 116.3(7) . . ?
N37 C36 H36A 108.2 . . ?
C34 C36 H36A 108.2 . . ?
N37 C36 H36B 108.2 . . ?
C34 C36 H36B 108.2 . . ?
H36A C36 H36B 107.4 . . ?
C36 N37 C38 111.3(7) . . ?
C36 N37 C45 109.6(7) . . ?
C38 N37 C45 115.8(7) . . ?
N37 C38 C39 116.3(8) . . ?
N37 C38 H38A 108.2 . . ?
C39 C38 H38A 108.2 . . ?
N37 C38 H38B 108.2 . . ?
C39 C38 H38B 108.2 . . ?
H38A C38 H38B 107.4 . . ?
C44 C39 C40 121.1(12) . . ?
C44 C39 C38 121.6(10) . . ?
C40 C39 C38 116.9(9) . . ?
C39 C40 N41 125.6(12) . . ?
C39 C40 H40 117.2 . . ?
N41 C40 H40 117.2 . . ?
C40 N41 C42 113.0(11) . . ?
C43 C42 N41 120.8(12) . . ?
C43 C42 H42 119.6 . . ?
N41 C42 H42 119.6 . . ?
C42 C43 C44 123.5(12) . . ?
C42 C43 H43 118.3 . . ?
C44 C43 H43 118.3 . . ?
C39 C44 C43 115.9(12) . . ?
C39 C44 H44 122.1 . . ?
C43 C44 H44 122.1 . . ?
C46 C45 N37 114.2(7) . . ?
C46 C45 H45A 108.7 . . ?
N37 C45 H45A 108.7 . . ?
C46 C45 H45B 108.7 . . ?
N37 C45 H45B 108.7 . . ?
H45A C45 H45B 107.6 . . ?
C51 C46 C47 118.0(10) . . ?
C51 C46 C45 122.7(9) . . ?
C47 C46 C45 119.3(9) . . ?
C48 C47 C46 121.0(10) . . ?
C48 C47 H47 119.5 . . ?
C46 C47 H47 119.5 . . ?
C47 C48 C49 120.9(9) . . ?
C47 C48 H48 119.6 . . ?
C49 C48 H48 119.6 . . ?
C50 C49 C48 117.0(10) . . ?
C50 C49 H49 121.5 . . ?
C48 C49 H49 121.5 . . ?
C49 C50 C51 121.6(10) . . ?
C49 C50 C52 116.2(10) . . ?
C51 C50 C52 122.1(8) . . ?
C46 C51 C50 121.4(9) . . ?
C46 C51 H51 119.3 . . ?
C50 C51 H51 119.3 . . ?
O53 C52 N54 126.3(13) . . ?
O53 C52 C50 118.9(11) . . ?
N54 C52 C50 114.6(9) . . ?
C52 N54 C55 121.7(9) . . ?
C52 N54 H54 119.2 . . ?
C55 N54 H54 119.2 . . ?
C60 C55 C56 122.7(8) . . ?
C60 C55 N54 122.3(7) . . ?
C56 C55 N54 114.9(8) . . ?
C55 C56 C57 118.8(9) . . ?
C55 C56 H56 120.6 . . ?
C57 C56 H56 120.6 . . ?
C58 C57 C56 117.2(8) . . ?
C58 C57 H57 121.4 . . ?
C56 C57 H57 121.4 . . ?
C57 C58 C59 124.1(8) . . ?
C57 C58 H58 118 . . ?
C59 C58 H58 118 . . ?
C58 C59 C60 118.2(8) . . ?
C58 C59 H59 120.9 . . ?
C60 C59 H59 120.9 . . ?
C55 C60 C59 118.9(7) . . ?
C55 C60 C8 123.5(7) . . ?
C59 C60 C8 117.2(7) . . ?

loop_
_geom_bond_atom_site_label_1
_geom_bond_atom_site_label_2
_geom_bond_distance
_geom_bond_site_symmetry_2
_geom_bond_publ_flag
Fe1 N3 2.009(9) . ?
Fe1 N2 2.061(6) . ?
Fe1 N2 2.061(6) 2_655 ?
Fe1 O1 2.090(5) . ?
Fe1 O1 2.090(5) 2_655 ?
Fe1 N1 2.099(10) . ?
N1 C2 1.325(9) 2_655 ?
N1 C2 1.325(9) . ?
N2 C7 1.354(9) . ?
N2 C4 1.391(9) . ?
N3 C9 1.399(8) 2_655 ?
N3 C9 1.399(8) . ?
C1 C1 1.28(2) 2_655 ?
C1 C2 1.409(12) . ?
C1 H1 0.95 . ?
C2 C3 1.465(12) . ?
C3 C4 1.345(11) . ?
C3 C21 1.502(11) . ?
C4 C5 1.480(11) . ?
C5 C6 1.332(11) . ?
C5 H5 0.95 . ?
C6 C7 1.422(10) . ?
C6 H6 0.95 . ?
C7 C8 1.402(11) . ?
C8 C9 1.405(11) . ?
C8 C60 1.483(10) . ?
C9 C10 1.443(10) . ?
C10 C10 1.331(17) 2_655 ?
C10 H10 0.95 . ?
C21 C22 1.338(12) . ?
C21 C26 1.443(11) . ?
C22 C23 1.399(13) . ?
C22 H22 0.95 . ?
C23 C24 1.400(13) . ?
C23 H23 0.95 . ?
C24 C25 1.387(15) . ?
C24 H24 0.95 . ?
C25 C26 1.388(13) . ?
C25 H25 0.95 . ?
C26 N27 1.346(11) . ?
N27 C28 1.364(15) . ?
N27 H27 0.88 . ?
C28 O29 1.225(12) . ?
C28 C30 1.568(17) . ?
C30 C31 1.320(15) . ?
C30 C35 1.379(15) . ?
C31 C32 1.441(17) . ?
C31 H31 0.95 . ?
C32 C33 1.357(16) . ?
C32 H32 0.95 . ?
C33 C34 1.382(13) . ?
C33 H33 0.95 . ?
C34 C35 1.359(13) . ?
C34 C36 1.536(14) . ?
C35 H35 0.95 . ?
C36 N37 1.513(11) . ?
C36 H36A 0.99 . ?
C36 H36B 0.99 . ?
N37 C38 1.515(11) . ?
N37 C45 1.545(11) . ?
C38 C39 1.536(15) . ?
C38 H38A 0.99 . ?
C38 H38B 0.99 . ?
C39 C44 1.344(13) . ?
C39 C40 1.356(14) . ?
C40 N41 1.361(14) . ?
C40 H40 0.95 . ?
N41 C42 1.434(16) . ?
C42 C43 1.344(17) . ?
C42 H42 0.95 . ?
C43 C44 1.390(18) . ?
C43 H43 0.95 . ?
C44 H44 0.95 . ?
C45 C46 1.488(13) . ?
C45 H45A 0.99 . ?
C45 H45B 0.99 . ?
C46 C51 1.349(12) . ?
C46 C47 1.426(14) . ?
C47 C48 1.338(15) . ?
C47 H47 0.95 . ?
C48 C49 1.442(15) . ?
C48 H48 0.95 . ?
C49 C50 1.358(13) . ?
C49 H49 0.95 . ?
C50 C51 1.398(13) . ?
C50 C52 1.595(16) . ?
C51 H51 0.95 . ?
C52 O53 1.181(13) . ?
C52 N54 1.350(13) . ?
N54 C55 1.432(11) . ?
N54 H54 0.88 . ?
C55 C60 1.370(11) . ?
C55 C56 1.391(11) . ?
C56 C57 1.446(13) . ?
C56 H56 0.95 . ?
C57 C58 1.353(13) . ?
C57 H57 0.95 . ?
C58 C59 1.404(12) . ?
C58 H58 0.95 . ?
C59 C60 1.412(10) . ?
C59 H59 0.95 . ?

loop_
_geom_torsion_atom_site_label_1
_geom_torsion_atom_site_label_2
_geom_torsion_atom_site_label_3
_geom_torsion_atom_site_label_4
_geom_torsion
_geom_torsion_site_symmetry_1
_geom_torsion_site_symmetry_2
_geom_torsion_site_symmetry_3
_geom_torsion_site_symmetry_4
_geom_torsion_publ_flag
N2 Fe1 N1 C2 171.8(4) . . . 2_655 ?
N2 Fe1 N1 C2 -8.2(4) 2_655 . . 2_655 ?
O1 Fe1 N1 C2 -96.9(4) . . . 2_655 ?
O1 Fe1 N1 C2 83.1(4) 2_655 . . 2_655 ?
N2 Fe1 N1 C2 -8.2(4) . . . . ?
N2 Fe1 N1 C2 171.8(4) 2_655 . . . ?
O1 Fe1 N1 C2 83.1(4) . . . . ?
O1 Fe1 N1 C2 -96.9(4) 2_655 . . . ?
N3 Fe1 N2 C7 -0.7(6) . . . . ?
O1 Fe1 N2 C7 91.3(6) . . . . ?
O1 Fe1 N2 C7 -92.6(6) 2_655 . . . ?
N1 Fe1 N2 C7 179.3(6) . . . . ?
N3 Fe1 N2 C4 -174.1(5) . . . . ?
O1 Fe1 N2 C4 -82.2(6) . . . . ?
O1 Fe1 N2 C4 93.9(6) 2_655 . . . ?
N1 Fe1 N2 C4 5.9(5) . . . . ?
N2 Fe1 N3 C9 -179.0(4) . . . 2_655 ?
N2 Fe1 N3 C9 1.0(4) 2_655 . . 2_655 ?
O1 Fe1 N3 C9 89.7(4) . . . 2_655 ?
O1 Fe1 N3 C9 -90.3(4) 2_655 . . 2_655 ?
N2 Fe1 N3 C9 1.0(4) . . . . ?
N2 Fe1 N3 C9 -179.0(4) 2_655 . . . ?
O1 Fe1 N3 C9 -90.3(4) . . . . ?
O1 Fe1 N3 C9 89.7(4) 2_655 . . . ?
C2 N1 C2 C1 2.4(5) 2_655 . . . ?
Fe1 N1 C2 C1 -177.6(5) . . . . ?
C2 N1 C2 C3 -173.3(9) 2_655 . . . ?
Fe1 N1 C2 C3 6.7(9) . . . . ?
C1 C1 C2 N1 -6.8(13) 2_655 . . . ?
C1 C1 C2 C3 168.8(10) 2_655 . . . ?
N1 C2 C3 C4 0.0(12) . . . . ?
C1 C2 C3 C4 -174.9(8) . . . . ?
N1 C2 C3 C21 -176.7(6) . . . . ?
C1 C2 C3 C21 8.4(12) . . . . ?
C2 C3 C4 N2 -2.6(13) . . . . ?
C21 C3 C4 N2 174.0(7) . . . . ?
C2 C3 C4 C5 -179.2(7) . . . . ?
C21 C3 C4 C5 -2.6(12) . . . . ?
C7 N2 C4 C3 -176.6(8) . . . . ?
Fe1 N2 C4 C3 -2.1(11) . . . . ?
C7 N2 C4 C5 0.5(8) . . . . ?
Fe1 N2 C4 C5 175.0(5) . . . . ?
C3 C4 C5 C6 179.9(8) . . . . ?
N2 C4 C5 C6 2.6(8) . . . . ?
C4 C5 C6 C7 -4.6(9) . . . . ?
C4 N2 C7 C8 174.7(7) . . . . ?
Fe1 N2 C7 C8 0.5(10) . . . . ?
C4 N2 C7 C6 -3.3(8) . . . . ?
Fe1 N2 C7 C6 -177.5(5) . . . . ?
C5 C6 C7 N2 5.1(9) . . . . ?
C5 C6 C7 C8 -172.9(7) . . . . ?
N2 C7 C8 C9 -0.4(12) . . . . ?
C6 C7 C8 C9 177.3(7) . . . . ?
N2 C7 C8 C60 -179.4(7) . . . . ?
C6 C7 C8 C60 -1.7(11) . . . . ?
C9 N3 C9 C8 178.8(9) 2_655 . . . ?
Fe1 N3 C9 C8 -1.2(9) . . . . ?
C9 N3 C9 C10 1.9(4) 2_655 . . . ?
Fe1 N3 C9 C10 -178.1(4) . . . . ?
C7 C8 C9 N3 0.7(12) . . . . ?
C60 C8 C9 N3 179.7(6) . . . . ?
C7 C8 C9 C10 177.1(8) . . . . ?
C60 C8 C9 C10 -3.9(11) . . . . ?
N3 C9 C10 C10 -5.3(11) . . . 2_655 ?
C8 C9 C10 C10 177.8(9) . . . 2_655 ?
C4 C3 C21 C22 80.4(12) . . . . ?
C2 C3 C21 C22 -102.7(11) . . . . ?
C4 C3 C21 C26 -90.9(10) . . . . ?
C2 C3 C21 C26 86.0(9) . . . . ?
C26 C21 C22 C23 -4.0(16) . . . . ?
C3 C21 C22 C23 -175.0(10) . . . . ?
C21 C22 C23 C24 6.9(19) . . . . ?
C22 C23 C24 C25 -8.4(19) . . . . ?
C23 C24 C25 C26 7.7(19) . . . . ?
C24 C25 C26 N27 174.0(11) . . . . ?
C24 C25 C26 C21 -4.7(16) . . . . ?
C22 C21 C26 N27 -176.0(9) . . . . ?
C3 C21 C26 N27 -4.5(12) . . . . ?
C22 C21 C26 C25 2.7(14) . . . . ?
C3 C21 C26 C25 174.2(9) . . . . ?
C25 C26 N27 C28 63.0(14) . . . . ?
C21 C26 N27 C28 -118.3(10) . . . . ?
C26 N27 C28 O29 -2.8(18) . . . . ?
C26 N27 C28 C30 178.2(8) . . . . ?
O29 C28 C30 C31 26.5(16) . . . . ?
N27 C28 C30 C31 -154.5(10) . . . . ?
O29 C28 C30 C35 -150.3(11) . . . . ?
N27 C28 C30 C35 28.7(15) . . . . ?
C35 C30 C31 C32 1.1(18) . . . . ?
C28 C30 C31 C32 -175.6(10) . . . . ?
C30 C31 C32 C33 -1.8(18) . . . . ?
C31 C32 C33 C34 0.3(17) . . . . ?
C32 C33 C34 C35 2.1(15) . . . . ?
C32 C33 C34 C36 -178.8(10) . . . . ?
C33 C34 C35 C30 -2.8(13) . . . . ?
C36 C34 C35 C30 178.1(8) . . . . ?
C31 C30 C35 C34 1.1(15) . . . . ?
C28 C30 C35 C34 177.6(8) . . . . ?
C35 C34 C36 N37 -82.9(10) . . . . ?
C33 C34 C36 N37 97.9(10) . . . . ?
C34 C36 N37 C38 -47.3(9) . . . . ?
C34 C36 N37 C45 -176.7(8) . . . . ?
C36 N37 C38 C39 -171.7(7) . . . . ?
C45 N37 C38 C39 -45.6(10) . . . . ?
N37 C38 C39 C44 -74.0(12) . . . . ?
N37 C38 C39 C40 112.4(10) . . . . ?
C44 C39 C40 N41 4.7(18) . . . . ?
C38 C39 C40 N41 178.3(10) . . . . ?
C39 C40 N41 C42 -4.4(17) . . . . ?
C40 N41 C42 C43 2.9(17) . . . . ?
N41 C42 C43 C44 -2(2) . . . . ?
C40 C39 C44 C43 -2.9(17) . . . . ?
C38 C39 C44 C43 -176.2(10) . . . . ?
C42 C43 C44 C39 1.6(19) . . . . ?
C36 N37 C45 C46 -166.5(8) . . . . ?
C38 N37 C45 C46 66.6(10) . . . . ?
N37 C45 C46 C51 62.5(11) . . . . ?
N37 C45 C46 C47 -118.7(9) . . . . ?
C51 C46 C47 C48 -1.2(14) . . . . ?
C45 C46 C47 C48 180.0(9) . . . . ?
C46 C47 C48 C49 -1.8(15) . . . . ?
C47 C48 C49 C50 3.0(14) . . . . ?
C48 C49 C50 C51 -1.2(13) . . . . ?
C48 C49 C50 C52 176.3(9) . . . . ?
C47 C46 C51 C50 3.1(13) . . . . ?
C45 C46 C51 C50 -178.2(8) . . . . ?
C49 C50 C51 C46 -1.8(13) . . . . ?
C52 C50 C51 C46 -179.2(9) . . . . ?
C49 C50 C52 O53 -22.2(16) . . . . ?
C51 C50 C52 O53 155.4(11) . . . . ?
C49 C50 C52 N54 153.1(9) . . . . ?
C51 C50 C52 N54 -29.3(15) . . . . ?
O53 C52 N54 C55 -3.8(19) . . . . ?
C50 C52 N54 C55 -178.7(8) . . . . ?
C52 N54 C55 C60 135.0(10) . . . . ?
C52 N54 C55 C56 -48.3(12) . . . . ?
C60 C55 C56 C57 1.8(12) . . . . ?
N54 C55 C56 C57 -174.8(7) . . . . ?
C55 C56 C57 C58 -3.6(11) . . . . ?
C56 C57 C58 C59 4.4(12) . . . . ?
C57 C58 C59 C60 -3.1(12) . . . . ?
C56 C55 C60 C59 -0.5(12) . . . . ?
N54 C55 C60 C59 175.9(7) . . . . ?
C56 C55 C60 C8 -172.6(8) . . . . ?
N54 C55 C60 C8 3.8(12) . . . . ?
C58 C59 C60 C55 1.0(11) . . . . ?
C58 C59 C60 C8 173.5(7) . . . . ?
C7 C8 C60 C55 106.1(9) . . . . ?
C9 C8 C60 C55 -72.9(10) . . . . ?
C7 C8 C60 C59 -66.1(10) . . . . ?
C9 C8 C60 C59 114.9(8) . . . . ?

loop_
_platon_squeeze_void_nr
_platon_squeeze_void_average_x
_platon_squeeze_void_average_y
_platon_squeeze_void_average_z
_platon_squeeze_void_volume
_platon_squeeze_void_count_electrons
_platon_squeeze_void_content
1 0.098 0.000 -0.074 507 107 ' '
2 0.000 0.000 0.341 7 2 ' '
3 0.419 0.000 0.427 505 106 ' '
4 0.500 0.000 0.835 4 1 ' '
5 0.589 0.250 0.176 507 107 ' '
6 0.089 0.250 0.676 507 107 ' '
7 0.750 0.250 0.085 4 1 ' '
8 0.250 0.250 0.585 4 1 ' '
9 0.651 0.500 0.426 507 107 ' '
10 0.151 0.500 0.926 507 107 ' '
11 0.500 0.500 0.335 4 1 ' '
12 0.000 0.500 0.835 4 1 ' '
13 0.089 0.750 0.176 507 107 ' '
14 0.589 0.750 0.676 507 107 ' '
15 0.250 0.750 0.085 4 1 ' '
16 0.750 0.750 0.585 4 1 ' '
